data_7155285
loop_
_publ_author_name
'Hiscock, Jennifer R.'
'Wells, Neil J.'
'Ede, Jayne A.'
'Gale, Philip A.'
'Sambrook, Mark R.'

_publ_section_title
;
 Biasing hydrogen bond donating host systems towards chemical warfare
 agent recognition.
;
_journal_issue 40
_journal_name_full 'Organic &amp; biomolecular chemistry'
_journal_page_first 9560
_journal_page_last 9567
_journal_paper_doi 10.1039/c6ob01210h
_journal_volume 14
_journal_year 2016
_chemical_formula_moiety 'C14 H10 B F6 N2 O, C16 H36 N'
_chemical_formula_sum 'C30 H46 B F6 N3 O'
_chemical_formula_weight 589.51
_chemical_name_systematic
;
 ?
;
_space_group_crystal_system monoclinic
_space_group_IT_number 14
_space_group_name_Hall '-P 2yn'
_space_group_name_H-M_alt 'P 1 21/n 1'
_symmetry_space_group_name_Hall '-P 2yn'
_symmetry_space_group_name_H-M 'P 1 21/n 1'
_atom_sites_solution_hydrogens geom
_atom_sites_solution_primary direct
_audit_creation_date 2015-02-17
_audit_creation_method
;
Olex2 1.2
(compiled 2014.02.28 svn.r2899 for OlexSys, GUI svn.r4781)
;
_audit_update_record
;
2015-10-07 deposited with the CCDC.
2016-01-14 downloaded from the CCDC.
;
_cell_angle_alpha 90
_cell_angle_beta 103.246(5)
_cell_angle_gamma 90
_cell_formula_units_Z 8
_cell_length_a 17.561(6)
_cell_length_b 16.385(5)
_cell_length_c 23.157(8)
_cell_measurement_reflns_used 14411
_cell_measurement_temperature 100(2)
_cell_measurement_theta_max 27.5
_cell_measurement_theta_min 2.3
_cell_volume 6486(4)
_computing_cell_refinement 'CrystalClear-SM Expert 3.1 b27 (Rigaku, 2013)'
_computing_data_collection 'CrystalClear-SM Expert 3.1 b27 (Rigaku, 2013)'
_computing_data_reduction 'CrystalClear-SM Expert 3.1 b27 (Rigaku, 2013)'
_computing_molecular_graphics 'Olex2 (Dolomanov et al., 2009)'
_computing_publication_material 'Olex2 (Dolomanov et al., 2009)'
_computing_structure_refinement 'ShelXL (Sheldrick, 2008)'
_computing_structure_solution 'ShelXT (Sheldrick, 2008)'
_diffrn_ambient_temperature 100(2)
_diffrn_detector 'CCD area detector'
_diffrn_detector_area_resol_mean 28.5714
_diffrn_detector_type 'Rigaku HG Saturn724+ (2x2 bin mode)'
_diffrn_measured_fraction_theta_full 0.999
_diffrn_measured_fraction_theta_max 0.995
_diffrn_measurement_device 'four-circle \k diffractometer'
_diffrn_measurement_device_type
;
Rigaku Saturn724+ (2x2 bin mode)
;
_diffrn_measurement_method 'profile data from \w-scans'
_diffrn_measurement_specimen_support 'MiTeGen MicroMesh'
_diffrn_orient_matrix_type d*Trek
_diffrn_orient_matrix_UB_11 -0.002314
_diffrn_orient_matrix_UB_12 0.013358
_diffrn_orient_matrix_UB_13 -0.056910
_diffrn_orient_matrix_UB_21 -0.060961
_diffrn_orient_matrix_UB_22 0.001067
_diffrn_orient_matrix_UB_23 0.002729
_diffrn_orient_matrix_UB_31 0.000773
_diffrn_orient_matrix_UB_32 0.044357
_diffrn_orient_matrix_UB_33 -0.000070
_diffrn_radiation_collimation 0.3
_diffrn_radiation_monochromator 'Confocal mirrors, VHF Varimax'
_diffrn_radiation_probe x-ray
_diffrn_radiation_type MoK\a
_diffrn_radiation_wavelength 0.71075
_diffrn_reflns_av_R_equivalents 0.0855
_diffrn_reflns_av_unetI/netI 0.0660
_diffrn_reflns_Laue_measured_fraction_full 0.999
_diffrn_reflns_Laue_measured_fraction_max 0.995
_diffrn_reflns_limit_h_max 22
_diffrn_reflns_limit_h_min -22
_diffrn_reflns_limit_k_max 21
_diffrn_reflns_limit_k_min -21
_diffrn_reflns_limit_l_max 29
_diffrn_reflns_limit_l_min -30
_diffrn_reflns_number 63627
_diffrn_reflns_point_group_measured_fraction_full 0.999
_diffrn_reflns_point_group_measured_fraction_max 0.995
_diffrn_reflns_theta_full 25.242
_diffrn_reflns_theta_max 27.490
_diffrn_reflns_theta_min 2.486
_diffrn_source 'Rotating Anode'
_diffrn_source_current 55.0
_diffrn_source_power 2.475
_diffrn_source_target Mo
_diffrn_source_type 'Rotating Anode'
_diffrn_source_voltage 45.0
_exptl_absorpt_coefficient_mu 0.096
_exptl_absorpt_correction_T_max 1.000
_exptl_absorpt_correction_T_min 0.244
_exptl_absorpt_correction_type multi-scan
_exptl_absorpt_process_details
;
Jacobson, R. (1998). REQAB. Private communication to the 
Rigaku Corporation, Tokyo, Japan.
;
_exptl_crystal_colour Colorless
_exptl_crystal_density_diffrn 1.207
_exptl_crystal_description Block
_exptl_crystal_F_000 2512
_exptl_crystal_recrystallization_method 'Re-crystallisation from solvent: '
_exptl_crystal_size_max 0.173
_exptl_crystal_size_mid 0.141
_exptl_crystal_size_min 0.012
_refine_diff_density_max 1.714
_refine_diff_density_min -1.484
_refine_diff_density_rms 0.081
_refine_ls_extinction_method none
_refine_ls_goodness_of_fit_ref 1.082
_refine_ls_hydrogen_treatment constr
_refine_ls_matrix_type full
_refine_ls_number_parameters 735
_refine_ls_number_reflns 14809
_refine_ls_number_restraints 0
_refine_ls_restrained_S_all 1.082
_refine_ls_R_factor_all 0.1031
_refine_ls_R_factor_gt 0.0763
_refine_ls_shift/su_max 0.000
_refine_ls_shift/su_mean 0.000
_refine_ls_structure_factor_coef Fsqd
_refine_ls_weighting_details 'w=1/[\s^2^(Fo^2^)+(0.1463P)^2^+0.3020P] where P=(Fo^2^+2Fc^2^)/3'
_refine_ls_weighting_scheme calc
_refine_ls_wR_factor_gt 0.2254
_refine_ls_wR_factor_ref 0.2461
_reflns_Friedel_coverage 0.000
_reflns_number_gt 10091
_reflns_number_total 14809
_reflns_threshold_expression 'I > 2\s(I)'
_cod_data_source_file c6ob01210h2.cif
_cod_data_source_block shelx
_cod_depositor_comments 'Adding full bibliography for 7155284--7155285.cif.'
_cod_database_code 7155285
_shelxl_version_number 2014-1
_shelx_space_group_comment
;
The symmetry employed for this shelxl refinement is uniquely defined
by the following loop, which should always be used as a source of
symmetry information in preference to the above space-group names.
They are only intended as comments.
;
_shelx_estimated_absorpt_t_max 0.999
_shelx_estimated_absorpt_t_min 0.984
_diffrn_measurement_device_type2 'Rigaku AFC12 (Right)'
_olex2_refinement_description
;
1. Fixed Uiso
 At 1.2 times of:
  All C(H) groups, All C(H,H) groups, All N(H) groups
 At 1.5 times of:
  All C(H,H,H) groups
2. Uiso/Uaniso restraints and constraints
Uanis(F305) = Uanis(F306) = Uanis(F304)
3.a Secondary CH2 refined with riding coordinates:
 C404(H40A,H40B), C403(H40C,H40D), C409(H40E,H40F), C413(H41A,H41B), C405(H40G,
 H40H), C414(H41C,H41D), C407(H40I,H40J), C105(H10A,H10B), C406(H40K,H40L),
 C113(H11A,H11B), C103(H10C,H10D), C104(H10E,H10F), C410(H41E,H41F), C415(H41G,
 H41H), C112(H11C,H11D), C411(H41I,H41J), C111(H11E,H11F), C107(H10G,H10H),
 C402(H40M,H40N), C114(H11G,H11H), C102(H10I,H10J), C106(H10K,H10L), C110(H11I,
 H11J), C115(H11K,H11L)
3.b Aromatic/amide H refined with riding coordinates:
 N302(H302), N201(H201), N301(H301), N202(H202), C305(H305), C205(H205),
 C202(H20A), C304(H304), C209(H209), C213(H213), C302(H30A), C314(H314),
 C204(H204), C210(H210), C214(H214), C303(H303), C203(H203), C309(H309),
 C313(H313), C310(H310)
3.c Idealised Me refined as rotating group:
 C408(H40O,H40P,H40Q), C401(H40R,H40S,H40T), C416(H41K,H41L,H41M), C412(H41N,
 H41O,H41P), C108(H10M,H10N,H10O), C101(H10P,H10Q,H10R), C116(H11M,H11N,H11O),
 C109(H10S,H10T,H10U)
;
_olex2_computing_structure_refinement_long 'ShelXL (Sheldrick, 2008)'

loop_
_space_group_symop_operation_xyz
'x, y, z'
'-x+1/2, y+1/2, -z+1/2'
'-x, -y, -z'
'x-1/2, -y-1/2, z-1/2'

loop_
_atom_site_label
_atom_site_type_symbol
_atom_site_fract_x
_atom_site_fract_y
_atom_site_fract_z
_atom_site_U_iso_or_equiv
_atom_site_adp_type
_atom_site_occupancy
_atom_site_site_symmetry_order
_atom_site_calc_flag
_atom_site_refinement_flags_posn
F203 F 0.41029(10) 0.34607(9) 0.70788(7) 0.0324(4) Uani 1 1 d .
F302 F 0.65337(10) 0.35437(9) 0.76335(6) 0.0321(4) Uani 1 1 d .
F301 F 0.55377(10) 0.40928(9) 0.79904(7) 0.0317(4) Uani 1 1 d .
F201 F 0.28539(10) 0.31815(9) 0.65639(7) 0.0349(4) Uani 1 1 d .
F303 F 0.68111(10) 0.44030(9) 0.84292(7) 0.0325(4) Uani 1 1 d .
F205 F 0.73198(10) 0.77345(10) 1.00346(7) 0.0365(4) Uani 1 1 d .
F202 F 0.30793(11) 0.41639(9) 0.72853(7) 0.0354(4) Uani 1 1 d .
F204 F 0.63809(12) 0.86047(10) 0.98065(8) 0.0470(5) Uani 1 1 d .
O301 O 0.54839(12) 0.09788(10) 0.75549(8) 0.0313(4) Uani 1 1 d .
F206 F 0.72568(13) 0.85350(12) 0.92886(7) 0.0514(5) Uani 1 1 d .
O201 O 0.45878(12) 0.66256(11) 0.71547(8) 0.0319(4) Uani 1 1 d .
N401 N 0.80439(13) 0.07316(12) 0.82057(9) 0.0218(4) Uani 1 1 d .
N302 N 0.53730(13) 0.23079(12) 0.78393(9) 0.0237(4) Uani 1 1 d .
H302 H 0.5137 0.2762 0.7732 0.028 Uiso 1 1 calc R
N201 N 0.43870(13) 0.52454(12) 0.70686(9) 0.0241(4) Uani 1 1 d .
H201 H 0.4487 0.4792 0.7258 0.029 Uiso 1 1 calc R
N101 N 0.29635(13) 0.19929(12) 0.82475(9) 0.0246(4) Uani 1 1 d .
N301 N 0.47207(14) 0.18884(13) 0.69160(9) 0.0271(5) Uani 1 1 d .
H301 H 0.4562 0.2386 0.6885 0.033 Uiso 1 1 calc R
N202 N 0.51381(14) 0.57728(12) 0.79274(9) 0.0260(5) Uani 1 1 d .
H202 H 0.5191 0.5269 0.8034 0.031 Uiso 1 1 calc R
F305 F 0.2700(2) -0.00430(18) 0.47407(13) 0.1021(7) Uani 1 1 d .
C307 C 0.52174(15) 0.16693(15) 0.74458(10) 0.0237(5) Uani 1 1 d .
C206 C 0.39218(14) 0.51998(14) 0.64771(10) 0.0213(5) Uani 1 1 d .
C306 C 0.58906(15) 0.22811(15) 0.84076(10) 0.0221(5) Uani 1 1 d .
C201 C 0.34401(15) 0.45048(14) 0.63288(11) 0.0231(5) Uani 1 1 d .
C207 C 0.46890(15) 0.59357(14) 0.73635(11) 0.0234(5) Uani 1 1 d .
C404 C 0.81692(15) 0.13092(14) 0.87358(10) 0.0232(5) Uani 1 1 d .
H40A H 0.7750 0.1708 0.8665 0.028 Uiso 1 1 calc R
H40B H 0.8133 0.0998 0.9085 0.028 Uiso 1 1 calc R
C305 C 0.59118(16) 0.16038(15) 0.87814(11) 0.0250(5) Uani 1 1 d .
H305 H 0.5616 0.1142 0.8646 0.030 Uiso 1 1 calc R
C301 C 0.63369(15) 0.29890(14) 0.85989(10) 0.0222(5) Uani 1 1 d .
C208 C 0.55133(16) 0.63564(15) 0.83391(11) 0.0248(5) Uani 1 1 d .
C308 C 0.44467(16) 0.13823(15) 0.64199(11) 0.0251(5) Uani 1 1 d .
C403 C 0.89474(16) 0.17594(16) 0.88651(11) 0.0271(5) Uani 1 1 d .
H40C H 0.9038 0.1985 0.8500 0.033 Uiso 1 1 calc R
H40D H 0.9367 0.1379 0.9023 0.033 Uiso 1 1 calc R
C409 C 0.87118(15) 0.01204(15) 0.82673(11) 0.0238(5) Uani 1 1 d .
H40E H 0.8618 -0.0213 0.7912 0.029 Uiso 1 1 calc R
H40F H 0.9192 0.0421 0.8285 0.029 Uiso 1 1 calc R
C413 C 0.80121(16) 0.11992(15) 0.76291(10) 0.0252(5) Uani 1 1 d .
H41A H 0.8524 0.1431 0.7643 0.030 Uiso 1 1 calc R
H41B H 0.7899 0.0816 0.7301 0.030 Uiso 1 1 calc R
C405 C 0.72691(15) 0.02918(15) 0.81794(11) 0.0234(5) Uani 1 1 d .
H40G H 0.7325 -0.0045 0.8531 0.028 Uiso 1 1 calc R
H40H H 0.6871 0.0698 0.8192 0.028 Uiso 1 1 calc R
C205 C 0.39666(16) 0.57983(15) 0.60550(11) 0.0256(5) Uani 1 1 d .
H205 H 0.4281 0.6255 0.6163 0.031 Uiso 1 1 calc R
C202 C 0.30273(16) 0.44363(15) 0.57379(11) 0.0264(5) Uani 1 1 d .
H20A H 0.2714 0.3980 0.5625 0.032 Uiso 1 1 calc R
C304 C 0.63759(17) 0.16242(16) 0.93543(11) 0.0298(6) Uani 1 1 d .
H304 H 0.6398 0.1173 0.9601 0.036 Uiso 1 1 calc R
C209 C 0.52970(17) 0.71874(15) 0.83128(12) 0.0292(6) Uani 1 1 d .
H209 H 0.4879 0.7373 0.8019 0.035 Uiso 1 1 calc R
C213 C 0.65268(17) 0.66348(16) 0.92137(11) 0.0288(6) Uani 1 1 d .
H213 H 0.6930 0.6450 0.9520 0.035 Uiso 1 1 calc R
C302 C 0.67885(16) 0.29872(16) 0.91817(11) 0.0278(5) Uani 1 1 d .
H30A H 0.7085 0.3446 0.9322 0.033 Uiso 1 1 calc R
C314 C 0.37977(17) 0.16598(16) 0.59994(11) 0.0291(6) Uani 1 1 d .
H314 H 0.3575 0.2161 0.6052 0.035 Uiso 1 1 calc R
C204 C 0.35385(17) 0.57074(16) 0.54726(11) 0.0300(6) Uani 1 1 d .
H204 H 0.3567 0.6103 0.5190 0.036 Uiso 1 1 calc R
C414 C 0.74062(16) 0.18853(15) 0.75032(11) 0.0260(5) Uani 1 1 d .
H41C H 0.7564 0.2322 0.7788 0.031 Uiso 1 1 calc R
H41D H 0.6904 0.1680 0.7547 0.031 Uiso 1 1 calc R
C407 C 0.63544(17) -0.08349(16) 0.77391(12) 0.0294(6) Uani 1 1 d .
H40I H 0.5936 -0.0528 0.7848 0.035 Uiso 1 1 calc R
H40J H 0.6578 -0.1196 0.8066 0.035 Uiso 1 1 calc R
C211 C 0.63327(17) 0.74587(15) 0.91713(11) 0.0272(5) Uani 1 1 d .
C105 C 0.22083(16) 0.23938(15) 0.83139(11) 0.0255(5) Uani 1 1 d .
H10A H 0.2278 0.2586 0.8719 0.031 Uiso 1 1 calc R
H10B H 0.1799 0.1984 0.8249 0.031 Uiso 1 1 calc R
C210 C 0.57137(17) 0.77243(16) 0.87299(11) 0.0294(6) Uani 1 1 d .
H210 H 0.5574 0.8273 0.8712 0.035 Uiso 1 1 calc R
C406 C 0.69822(16) -0.02460(15) 0.76349(11) 0.0266(5) Uani 1 1 d .
H40K H 0.6769 0.0094 0.7293 0.032 Uiso 1 1 calc R
H40L H 0.7418 -0.0552 0.7553 0.032 Uiso 1 1 calc R
C214 C 0.61177(17) 0.60886(15) 0.87981(11) 0.0275(6) Uani 1 1 d .
H214 H 0.6249 0.5538 0.8827 0.033 Uiso 1 1 calc R
C113 C 0.36522(16) 0.25832(16) 0.84063(11) 0.0282(5) Uani 1 1 d .
H11A H 0.3560 0.3029 0.8123 0.034 Uiso 1 1 calc R
H11B H 0.4120 0.2300 0.8360 0.034 Uiso 1 1 calc R
C303 C 0.68080(18) 0.23196(17) 0.95589(11) 0.0326(6) Uani 1 1 d .
H303 H 0.7109 0.2340 0.9945 0.039 Uiso 1 1 calc R
C103 C 0.38811(16) 0.08303(16) 0.87365(12) 0.0289(6) Uani 1 1 d .
H10C H 0.4285 0.1183 0.8962 0.035 Uiso 1 1 calc R
H10D H 0.3994 0.0736 0.8351 0.035 Uiso 1 1 calc R
C104 C 0.30893(16) 0.12472(15) 0.86565(11) 0.0251(5) Uani 1 1 d .
H10E H 0.3022 0.1415 0.9044 0.030 Uiso 1 1 calc R
H10F H 0.2685 0.0850 0.8501 0.030 Uiso 1 1 calc R
C410 C 0.88375(17) -0.04443(16) 0.88018(12) 0.0305(6) Uani 1 1 d .
H41E H 0.8362 -0.0749 0.8796 0.037 Uiso 1 1 calc R
H41F H 0.8962 -0.0125 0.9164 0.037 Uiso 1 1 calc R
C203 C 0.30669(18) 0.50216(17) 0.53138(11) 0.0324(6) Uani 1 1 d .
H203 H 0.2781 0.4957 0.4926 0.039 Uiso 1 1 calc R
C415 C 0.73268(18) 0.22171(16) 0.68730(11) 0.0296(6) Uani 1 1 d .
H41G H 0.7081 0.2750 0.6845 0.035 Uiso 1 1 calc R
H41H H 0.7845 0.2286 0.6799 0.035 Uiso 1 1 calc R
C112 C 0.29102(17) 0.17353(16) 0.76054(11) 0.0278(5) Uani 1 1 d .
H11C H 0.2867 0.2224 0.7364 0.033 Uiso 1 1 calc R
H11D H 0.3397 0.1469 0.7586 0.033 Uiso 1 1 calc R
C411 C 0.95084(18) -0.10343(17) 0.87856(12) 0.0318(6) Uani 1 1 d .
H41I H 0.9374 -0.1355 0.8424 0.038 Uiso 1 1 calc R
H41J H 0.9975 -0.0722 0.8776 0.038 Uiso 1 1 calc R
C309 C 0.47912(18) 0.06410(16) 0.63295(13) 0.0341(6) Uani 1 1 d .
H309 H 0.5235 0.0460 0.6601 0.041 Uiso 1 1 calc R
C212 C 0.68166(18) 0.80684(16) 0.95742(11) 0.0313(6) Uani 1 1 d .
C111 C 0.22384(18) 0.11668(17) 0.73295(11) 0.0318(6) Uani 1 1 d .
H11E H 0.1743 0.1422 0.7340 0.038 Uiso 1 1 calc R
H11F H 0.2281 0.0663 0.7554 0.038 Uiso 1 1 calc R
C313 C 0.34839(18) 0.11900(18) 0.55034(12) 0.0348(6) Uani 1 1 d .
H313 H 0.3050 0.1376 0.5225 0.042 Uiso 1 1 calc R
C107 C 0.12780(18) 0.35835(17) 0.80635(13) 0.0334(6) Uani 1 1 d .
H10G H 0.1466 0.3827 0.8452 0.040 Uiso 1 1 calc R
H10H H 0.0853 0.3215 0.8086 0.040 Uiso 1 1 calc R
C402 C 0.89515(17) 0.24513(16) 0.93146(12) 0.0322(6) Uani 1 1 d .
H40M H 0.8530 0.2829 0.9157 0.039 Uiso 1 1 calc R
H40N H 0.8860 0.2224 0.9680 0.039 Uiso 1 1 calc R
C114 C 0.38113(17) 0.29448(17) 0.90309(12) 0.0314(6) Uani 1 1 d .
H11G H 0.3385 0.3304 0.9067 0.038 Uiso 1 1 calc R
H11H H 0.3845 0.2510 0.9320 0.038 Uiso 1 1 calc R
C102 C 0.38874(18) 0.00160(16) 0.90611(12) 0.0328(6) Uani 1 1 d .
H10I H 0.3728 0.0105 0.9431 0.039 Uiso 1 1 calc R
H10J H 0.3513 -0.0352 0.8819 0.039 Uiso 1 1 calc R
C106 C 0.19362(17) 0.31061(16) 0.78951(12) 0.0321(6) Uani 1 1 d .
H10K H 0.2374 0.3469 0.7901 0.039 Uiso 1 1 calc R
H10L H 0.1759 0.2900 0.7494 0.039 Uiso 1 1 calc R
C310 C 0.44687(19) 0.01737(17) 0.58319(13) 0.0372(7) Uani 1 1 d .
H310 H 0.4695 -0.0324 0.5775 0.045 Uiso 1 1 calc R
C311 C 0.38179(19) 0.04410(17) 0.54226(12) 0.0352(6) Uani 1 1 d .
F304 F 0.3621(2) 0.02506(18) 0.43843(13) 0.1021(7) Uani 1 1 d .
C110 C 0.2267(2) 0.09817(19) 0.66842(12) 0.0383(7) Uani 1 1 d .
H11I H 0.2223 0.1489 0.6463 0.046 Uiso 1 1 calc R
H11J H 0.2768 0.0737 0.6678 0.046 Uiso 1 1 calc R
C408 C 0.60196(19) -0.13423(17) 0.71846(13) 0.0370(7) Uani 1 1 d .
H40O H 0.5745 -0.0991 0.6874 0.056 Uiso 1 1 calc GR
H40P H 0.5665 -0.1743 0.7275 0.056 Uiso 1 1 calc GR
H40Q H 0.6438 -0.1611 0.7057 0.056 Uiso 1 1 calc GR
C115 C 0.45786(19) 0.34232(18) 0.91515(14) 0.0380(7) Uani 1 1 d .
H11K H 0.5001 0.3056 0.9121 0.046 Uiso 1 1 calc R
H11L H 0.4545 0.3841 0.8850 0.046 Uiso 1 1 calc R
F306 F 0.3664(2) -0.08218(18) 0.49387(13) 0.1021(7) Uani 1 1 d .
C401 C 0.97336(19) 0.29149(18) 0.94494(13) 0.0370(7) Uani 1 1 d .
H40R H 0.9800 0.3186 0.9097 0.055 Uiso 1 1 calc GR
H40S H 1.0155 0.2537 0.9581 0.055 Uiso 1 1 calc GR
H40T H 0.9733 0.3312 0.9754 0.055 Uiso 1 1 calc GR
C416 C 0.68491(19) 0.16644(19) 0.63949(12) 0.0376(7) Uani 1 1 d .
H41K H 0.6821 0.1903 0.6012 0.056 Uiso 1 1 calc GR
H41L H 0.6331 0.1604 0.6459 0.056 Uiso 1 1 calc GR
H41M H 0.7095 0.1139 0.6413 0.056 Uiso 1 1 calc GR
C412 C 0.9684(2) -0.16041(19) 0.93134(14) 0.0402(7) Uani 1 1 d .
H41N H 1.0097 -0.1970 0.9277 0.060 Uiso 1 1 calc GR
H41O H 0.9223 -0.1912 0.9327 0.060 Uiso 1 1 calc GR
H41P H 0.9843 -0.1291 0.9671 0.060 Uiso 1 1 calc GR
C108 C 0.0975(2) 0.42522(18) 0.76105(15) 0.0421(7) Uani 1 1 d .
H10M H 0.0739 0.4008 0.7235 0.063 Uiso 1 1 calc GR
H10N H 0.1402 0.4594 0.7567 0.063 Uiso 1 1 calc GR
H10O H 0.0593 0.4575 0.7744 0.063 Uiso 1 1 calc GR
C101 C 0.4697(2) -0.03750(19) 0.91925(14) 0.0418(7) Uani 1 1 d .
H10P H 0.4871 -0.0430 0.8830 0.063 Uiso 1 1 calc GR
H10Q H 0.4672 -0.0904 0.9365 0.063 Uiso 1 1 calc GR
H10R H 0.5058 -0.0037 0.9465 0.063 Uiso 1 1 calc GR
C116 C 0.4772(2) 0.3828(2) 0.97621(16) 0.0501(9) Uani 1 1 d .
H11M H 0.4361 0.4200 0.9793 0.075 Uiso 1 1 calc GR
H11N H 0.5257 0.4121 0.9813 0.075 Uiso 1 1 calc GR
H11O H 0.4821 0.3417 1.0064 0.075 Uiso 1 1 calc GR
C312 C 0.3478(2) -0.0070(2) 0.49003(14) 0.0500(9) Uani 1 1 d .
B301 B 0.63232(18) 0.37696(17) 0.81648(12) 0.0249(6) Uani 1 1 d .
B201 B 0.33519(19) 0.38197(17) 0.68122(12) 0.0261(6) Uani 1 1 d .
C109 C 0.1616(2) 0.0409(2) 0.63839(14) 0.0533(9) Uani 1 1 d .
H10S H 0.1661 0.0303 0.5985 0.080 Uiso 1 1 calc GR
H10T H 0.1118 0.0657 0.6376 0.080 Uiso 1 1 calc GR
H10U H 0.1657 -0.0095 0.6600 0.080 Uiso 1 1 calc GR

loop_
_atom_site_aniso_label
_atom_site_aniso_U_11
_atom_site_aniso_U_22
_atom_site_aniso_U_33
_atom_site_aniso_U_23
_atom_site_aniso_U_13
_atom_site_aniso_U_12
F203 0.0290(9) 0.0240(7) 0.0402(8) 0.0053(6) -0.0001(7) 0.0033(7)
F302 0.0412(10) 0.0256(7) 0.0318(7) 0.0018(6) 0.0131(7) -0.0013(7)
F301 0.0276(9) 0.0229(7) 0.0419(8) 0.0048(6) 0.0025(7) 0.0048(6)
F201 0.0343(10) 0.0259(7) 0.0412(8) 0.0015(6) 0.0017(7) -0.0089(7)
F303 0.0312(10) 0.0240(7) 0.0407(8) -0.0031(6) 0.0049(7) -0.0055(7)
F205 0.0359(10) 0.0372(8) 0.0319(8) -0.0033(6) -0.0016(7) -0.0021(7)
F202 0.0431(11) 0.0299(8) 0.0383(8) -0.0004(6) 0.0203(8) -0.0038(7)
F204 0.0507(13) 0.0391(9) 0.0457(9) -0.0180(8) -0.0004(8) 0.0094(9)
O301 0.0297(11) 0.0215(8) 0.0374(9) -0.0012(7) -0.0035(8) 0.0037(8)
F206 0.0651(14) 0.0529(11) 0.0341(8) -0.0032(8) 0.0068(9) -0.0341(10)
O201 0.0316(12) 0.0223(8) 0.0372(9) 0.0021(7) -0.0015(8) 0.0006(8)
N401 0.0188(11) 0.0194(9) 0.0273(9) -0.0008(8) 0.0053(8) 0.0000(8)
N302 0.0205(12) 0.0183(9) 0.0301(10) 0.0010(8) 0.0011(8) 0.0014(8)
N201 0.0236(12) 0.0191(9) 0.0280(10) 0.0031(8) 0.0028(8) 0.0002(9)
N101 0.0193(11) 0.0235(10) 0.0320(10) 0.0011(8) 0.0077(9) -0.0018(9)
N301 0.0253(12) 0.0209(10) 0.0314(10) -0.0019(8) -0.0012(9) 0.0046(9)
N202 0.0241(12) 0.0192(9) 0.0324(10) -0.0001(8) 0.0019(9) 0.0014(9)
F305 0.1077(16) 0.0849(11) 0.0869(11) -0.0423(9) -0.0330(10) 0.0049(10)
C307 0.0162(13) 0.0241(11) 0.0293(11) -0.0003(9) 0.0018(9) -0.0029(10)
C206 0.0142(12) 0.0215(11) 0.0279(11) 0.0006(9) 0.0040(9) 0.0034(9)
C306 0.0154(12) 0.0240(11) 0.0273(11) 0.0005(9) 0.0058(9) 0.0045(10)
C201 0.0170(13) 0.0221(11) 0.0299(11) -0.0001(9) 0.0047(9) 0.0034(10)
C207 0.0171(13) 0.0232(11) 0.0298(11) -0.0012(9) 0.0052(10) 0.0017(10)
C404 0.0206(13) 0.0228(11) 0.0261(11) -0.0014(9) 0.0051(9) 0.0016(10)
C305 0.0194(13) 0.0229(11) 0.0332(12) 0.0018(9) 0.0075(10) 0.0028(10)
C301 0.0162(12) 0.0233(11) 0.0273(11) -0.0010(9) 0.0052(9) 0.0027(10)
C208 0.0225(14) 0.0225(11) 0.0305(11) -0.0027(9) 0.0080(10) 0.0007(10)
C308 0.0217(14) 0.0234(11) 0.0289(11) -0.0018(9) 0.0030(10) -0.0037(10)
C403 0.0206(14) 0.0270(12) 0.0320(12) -0.0006(10) 0.0024(10) -0.0015(10)
C409 0.0158(13) 0.0234(11) 0.0319(12) -0.0002(9) 0.0051(10) 0.0021(10)
C413 0.0239(14) 0.0266(12) 0.0261(11) 0.0016(9) 0.0081(10) 0.0001(10)
C405 0.0158(13) 0.0241(11) 0.0303(11) 0.0006(9) 0.0052(9) -0.0009(10)
C205 0.0208(13) 0.0239(11) 0.0332(12) 0.0027(10) 0.0084(10) 0.0014(10)
C202 0.0210(14) 0.0259(12) 0.0304(12) -0.0040(10) 0.0016(10) -0.0003(10)
C304 0.0295(15) 0.0308(13) 0.0294(12) 0.0093(10) 0.0073(11) 0.0051(12)
C209 0.0227(14) 0.0252(12) 0.0367(13) -0.0006(10) 0.0010(11) 0.0046(11)
C213 0.0294(15) 0.0301(12) 0.0253(11) 0.0003(10) 0.0031(10) 0.0026(11)
C302 0.0211(14) 0.0274(12) 0.0322(12) -0.0023(10) 0.0005(10) -0.0001(11)
C314 0.0276(15) 0.0260(12) 0.0317(12) 0.0002(10) 0.0028(11) 0.0030(11)
C204 0.0283(15) 0.0315(13) 0.0309(12) 0.0077(10) 0.0080(11) 0.0045(12)
C414 0.0229(14) 0.0256(12) 0.0301(12) 0.0013(10) 0.0073(10) 0.0021(11)
C407 0.0234(14) 0.0241(12) 0.0388(13) -0.0006(10) 0.0035(11) -0.0006(11)
C211 0.0286(15) 0.0268(12) 0.0279(11) -0.0039(10) 0.0101(10) -0.0028(11)
C105 0.0198(13) 0.0248(11) 0.0335(12) 0.0020(10) 0.0091(10) -0.0001(10)
C210 0.0300(16) 0.0221(11) 0.0366(13) -0.0023(10) 0.0089(11) 0.0020(11)
C406 0.0216(14) 0.0260(12) 0.0319(12) -0.0049(10) 0.0058(10) -0.0021(10)
C214 0.0310(16) 0.0216(11) 0.0303(12) -0.0006(9) 0.0073(11) 0.0031(11)
C113 0.0203(14) 0.0270(12) 0.0387(13) 0.0001(10) 0.0094(11) -0.0030(11)
C303 0.0305(16) 0.0373(14) 0.0266(11) 0.0029(11) -0.0003(11) 0.0039(12)
C103 0.0221(14) 0.0290(12) 0.0359(13) -0.0004(10) 0.0075(11) -0.0001(11)
C104 0.0211(14) 0.0237(11) 0.0307(12) 0.0035(9) 0.0065(10) 0.0003(10)
C410 0.0268(15) 0.0284(12) 0.0376(13) 0.0059(11) 0.0098(11) 0.0052(11)
C203 0.0297(16) 0.0365(14) 0.0273(12) 0.0008(11) -0.0007(11) 0.0048(12)
C415 0.0285(15) 0.0288(12) 0.0305(12) 0.0038(10) 0.0049(11) 0.0023(11)
C112 0.0271(15) 0.0296(12) 0.0293(12) 0.0024(10) 0.0118(10) 0.0001(11)
C411 0.0261(15) 0.0323(13) 0.0384(13) 0.0051(11) 0.0101(11) 0.0062(12)
C309 0.0273(16) 0.0286(13) 0.0415(14) -0.0057(11) -0.0022(12) 0.0040(12)
C212 0.0355(17) 0.0285(13) 0.0291(12) -0.0018(10) 0.0058(11) -0.0044(12)
C111 0.0305(16) 0.0338(13) 0.0326(13) -0.0001(11) 0.0103(11) -0.0045(12)
C313 0.0293(16) 0.0370(14) 0.0331(13) -0.0009(11) -0.0032(11) 0.0038(13)
C107 0.0267(16) 0.0295(13) 0.0434(14) 0.0014(11) 0.0069(12) 0.0018(12)
C402 0.0276(16) 0.0285(13) 0.0380(13) -0.0063(11) 0.0023(11) -0.0028(12)
C114 0.0249(15) 0.0310(13) 0.0398(14) -0.0033(11) 0.0107(12) -0.0027(12)
C102 0.0312(16) 0.0270(12) 0.0401(14) 0.0005(11) 0.0082(12) 0.0044(12)
C106 0.0273(16) 0.0311(13) 0.0398(14) 0.0076(11) 0.0112(12) 0.0039(12)
C310 0.0371(18) 0.0282(13) 0.0415(15) -0.0075(11) -0.0007(13) 0.0032(13)
C311 0.0351(17) 0.0303(13) 0.0370(14) -0.0053(11) 0.0016(12) -0.0020(12)
F304 0.1077(16) 0.0849(11) 0.0869(11) -0.0423(9) -0.0330(10) 0.0049(10)
C110 0.0415(19) 0.0435(16) 0.0313(13) -0.0020(12) 0.0110(12) -0.0039(14)
C408 0.0318(17) 0.0280(13) 0.0480(15) -0.0068(12) 0.0025(13) -0.0041(12)
C115 0.0305(17) 0.0361(14) 0.0505(16) -0.0092(13) 0.0160(13) -0.0082(13)
F306 0.1077(16) 0.0849(11) 0.0869(11) -0.0423(9) -0.0330(10) 0.0049(10)
C401 0.0330(17) 0.0323(14) 0.0407(14) -0.0021(11) -0.0018(12) -0.0094(13)
C416 0.0302(17) 0.0468(16) 0.0324(13) 0.0007(12) 0.0004(12) -0.0028(14)
C412 0.0375(19) 0.0372(15) 0.0452(15) 0.0089(13) 0.0083(13) 0.0128(14)
C108 0.0352(18) 0.0323(14) 0.0572(18) 0.0055(13) 0.0073(14) 0.0077(14)
C101 0.0383(19) 0.0400(16) 0.0459(16) 0.0049(13) 0.0072(14) 0.0156(14)
C116 0.039(2) 0.0542(19) 0.0589(19) -0.0209(16) 0.0159(16) -0.0147(17)
C312 0.056(2) 0.0400(17) 0.0414(16) -0.0099(13) -0.0160(15) 0.0042(16)
B301 0.0221(15) 0.0207(12) 0.0302(13) -0.0008(10) 0.0024(11) -0.0003(11)
B201 0.0240(16) 0.0224(12) 0.0314(13) 0.0000(11) 0.0051(12) -0.0002(12)
C109 0.062(3) 0.058(2) 0.0393(16) -0.0100(15) 0.0103(16) -0.0174(19)

loop_
_atom_type_symbol
_atom_type_description
_atom_type_scat_dispersion_real
_atom_type_scat_dispersion_imag
_atom_type_scat_source
C C 0.0033 0.0016 'International Tables Vol C Tables 4.2.6.8 and 6.1.1.4'
H H 0.0000 0.0000 'International Tables Vol C Tables 4.2.6.8 and 6.1.1.4'
B B 0.0013 0.0007 'International Tables Vol C Tables 4.2.6.8 and 6.1.1.4'
F F 0.0171 0.0103 'International Tables Vol C Tables 4.2.6.8 and 6.1.1.4'
N N 0.0061 0.0033 'International Tables Vol C Tables 4.2.6.8 and 6.1.1.4'
O O 0.0106 0.0060 'International Tables Vol C Tables 4.2.6.8 and 6.1.1.4'

loop_
_geom_angle_atom_site_label_1
_geom_angle_atom_site_label_2
_geom_angle_atom_site_label_3
_geom_angle
C404 N401 C413 111.19(18)
C404 N401 C405 106.71(18)
C409 N401 C404 111.49(19)
C409 N401 C413 106.52(18)
C409 N401 C405 110.66(18)
C405 N401 C413 110.32(19)
C307 N302 H302 117.3
C307 N302 C306 125.4(2)
C306 N302 H302 117.3
C206 N201 H201 116.7
C207 N201 H201 116.7
C207 N201 C206 126.5(2)
C105 N101 C113 111.32(19)
C105 N101 C104 106.75(18)
C105 N101 C112 111.0(2)
C113 N101 C104 111.3(2)
C113 N101 C112 106.13(19)
C112 N101 C104 110.47(19)
C307 N301 H301 116.6
C307 N301 C308 126.9(2)
C308 N301 H301 116.6
C207 N202 H202 117.1
C207 N202 C208 125.8(2)
C208 N202 H202 117.1
O301 C307 N302 123.8(2)
O301 C307 N301 123.8(2)
N302 C307 N301 112.4(2)
C201 C206 N201 117.0(2)
C205 C206 N201 121.5(2)
C205 C206 C201 121.4(2)
C305 C306 N302 121.2(2)
C305 C306 C301 121.4(2)
C301 C306 N302 117.2(2)
C206 C201 B201 122.5(2)
C202 C201 C206 116.7(2)
C202 C201 B201 120.7(2)
O201 C207 N201 124.2(2)
O201 C207 N202 123.2(2)
N201 C207 N202 112.5(2)
N401 C404 H40A 108.6
N401 C404 H40B 108.6
H40A C404 H40B 107.6
C403 C404 N401 114.6(2)
C403 C404 H40A 108.6
C403 C404 H40B 108.6
C306 C305 H305 120.1
C304 C305 C306 119.8(2)
C304 C305 H305 120.1
C306 C301 B301 121.6(2)
C302 C301 C306 116.8(2)
C302 C301 B301 121.5(2)
N202 C208 C209 123.3(2)
C214 C208 N202 117.5(2)
C214 C208 C209 119.2(2)
C314 C308 N301 116.7(2)
C309 C308 N301 123.8(2)
C309 C308 C314 119.5(2)
C404 C403 H40C 109.5
C404 C403 H40D 109.5
C404 C403 C402 110.8(2)
H40C C403 H40D 108.1
C402 C403 H40C 109.5
C402 C403 H40D 109.5
N401 C409 H40E 108.2
N401 C409 H40F 108.2
H40E C409 H40F 107.4
C410 C409 N401 116.2(2)
C410 C409 H40E 108.2
C410 C409 H40F 108.2
N401 C413 H41A 108.6
N401 C413 H41B 108.6
H41A C413 H41B 107.5
C414 C413 N401 114.8(2)
C414 C413 H41A 108.6
C414 C413 H41B 108.6
N401 C405 H40G 108.4
N401 C405 H40H 108.4
H40G C405 H40H 107.5
C406 C405 N401 115.3(2)
C406 C405 H40G 108.4
C406 C405 H40H 108.4
C206 C205 H205 120.1
C204 C205 C206 119.8(2)
C204 C205 H205 120.1
C201 C202 H20A 118.7
C203 C202 C201 122.6(2)
C203 C202 H20A 118.7
C305 C304 H304 120.0
C305 C304 C303 120.0(2)
C303 C304 H304 120.0
C208 C209 H209 120.4
C210 C209 C208 119.3(2)
C210 C209 H209 120.4
C211 C213 H213 120.1
C214 C213 H213 120.1
C214 C213 C211 119.8(2)
C301 C302 H30A 118.9
C303 C302 C301 122.2(2)
C303 C302 H30A 118.9
C308 C314 H314 119.9
C313 C314 C308 120.2(2)
C313 C314 H314 119.9
C205 C204 H204 120.1
C205 C204 C203 119.8(2)
C203 C204 H204 120.1
C413 C414 H41C 109.6
C413 C414 H41D 109.6
C413 C414 C415 110.5(2)
H41C C414 H41D 108.1
C415 C414 H41C 109.6
C415 C414 H41D 109.6
H40I C407 H40J 108.0
C406 C407 H40I 109.4
C406 C407 H40J 109.4
C406 C407 C408 111.3(2)
C408 C407 H40I 109.4
C408 C407 H40J 109.4
C213 C211 C212 120.7(2)
C210 C211 C213 119.8(2)
C210 C211 C212 119.4(2)
N101 C105 H10A 108.5
N101 C105 H10B 108.5
N101 C105 C106 114.9(2)
H10A C105 H10B 107.5
C106 C105 H10A 108.5
C106 C105 H10B 108.5
C209 C210 H210 119.4
C211 C210 C209 121.1(2)
C211 C210 H210 119.4
C405 C406 H40K 109.6
C405 C406 H40L 109.6
C407 C406 C405 110.4(2)
C407 C406 H40K 109.6
C407 C406 H40L 109.6
H40K C406 H40L 108.1
C208 C214 H214 119.7
C213 C214 C208 120.7(2)
C213 C214 H214 119.7
N101 C113 H11A 108.3
N101 C113 H11B 108.3
N101 C113 C114 115.9(2)
H11A C113 H11B 107.4
C114 C113 H11A 108.3
C114 C113 H11B 108.3
C304 C303 C302 119.7(2)
C304 C303 H303 120.1
C302 C303 H303 120.1
H10C C103 H10D 108.1
C104 C103 H10C 109.5
C104 C103 H10D 109.5
C104 C103 C102 110.8(2)
C102 C103 H10C 109.5
C102 C103 H10D 109.5
N101 C104 H10E 108.4
N101 C104 H10F 108.4
C103 C104 N101 115.6(2)
C103 C104 H10E 108.4
C103 C104 H10F 108.4
H10E C104 H10F 107.4
C409 C410 H41E 109.8
C409 C410 H41F 109.8
C409 C410 C411 109.5(2)
H41E C410 H41F 108.2
C411 C410 H41E 109.8
C411 C410 H41F 109.8
C202 C203 C204 119.6(2)
C202 C203 H203 120.2
C204 C203 H203 120.2
C414 C415 H41G 108.9
C414 C415 H41H 108.9
H41G C415 H41H 107.7
C416 C415 C414 113.3(2)
C416 C415 H41G 108.9
C416 C415 H41H 108.9
N101 C112 H11C 108.2
N101 C112 H11D 108.2
H11C C112 H11D 107.3
C111 C112 N101 116.5(2)
C111 C112 H11C 108.2
C111 C112 H11D 108.2
C410 C411 H41I 109.1
C410 C411 H41J 109.1
H41I C411 H41J 107.8
C412 C411 C410 112.7(2)
C412 C411 H41I 109.1
C412 C411 H41J 109.1
C308 C309 H309 120.1
C310 C309 C308 119.7(3)
C310 C309 H309 120.1
F205 C212 F204 106.2(2)
F205 C212 F206 105.8(2)
F205 C212 C211 113.7(2)
F204 C212 F206 105.3(2)
F204 C212 C211 113.0(2)
F206 C212 C211 112.2(2)
C112 C111 H11E 109.8
C112 C111 H11F 109.8
C112 C111 C110 109.5(2)
H11E C111 H11F 108.2
C110 C111 H11E 109.8
C110 C111 H11F 109.8
C314 C313 H313 120.0
C314 C313 C311 120.1(3)
C311 C313 H313 120.0
H10G C107 H10H 108.0
C106 C107 H10G 109.4
C106 C107 H10H 109.4
C106 C107 C108 111.1(2)
C108 C107 H10G 109.4
C108 C107 H10H 109.4
C403 C402 H40M 109.3
C403 C402 H40N 109.3
H40M C402 H40N 108.0
C401 C402 C403 111.5(2)
C401 C402 H40M 109.3
C401 C402 H40N 109.3
C113 C114 H11G 109.8
C113 C114 H11H 109.8
H11G C114 H11H 108.2
C115 C114 C113 109.5(2)
C115 C114 H11G 109.8
C115 C114 H11H 109.8
C103 C102 H10I 109.3
C103 C102 H10J 109.3
H10I C102 H10J 108.0
C101 C102 C103 111.5(2)
C101 C102 H10I 109.3
C101 C102 H10J 109.3
C105 C106 H10K 109.2
C105 C106 H10L 109.2
C107 C106 C105 112.2(2)
C107 C106 H10K 109.2
C107 C106 H10L 109.2
H10K C106 H10L 107.9
C309 C310 H310 119.6
C311 C310 C309 120.7(3)
C311 C310 H310 119.6
C313 C311 C312 120.4(3)
C310 C311 C313 119.8(3)
C310 C311 C312 119.9(3)
C111 C110 H11I 109.2
C111 C110 H11J 109.2
H11I C110 H11J 107.9
C109 C110 C111 112.2(3)
C109 C110 H11I 109.2
C109 C110 H11J 109.2
C407 C408 H40O 109.5
C407 C408 H40P 109.5
C407 C408 H40Q 109.5
H40O C408 H40P 109.5
H40O C408 H40Q 109.5
H40P C408 H40Q 109.5
C114 C115 H11K 109.0
C114 C115 H11L 109.0
H11K C115 H11L 107.8
C116 C115 C114 113.1(3)
C116 C115 H11K 109.0
C116 C115 H11L 109.0
C402 C401 H40R 109.5
C402 C401 H40S 109.5
C402 C401 H40T 109.5
H40R C401 H40S 109.5
H40R C401 H40T 109.5
H40S C401 H40T 109.5
C415 C416 H41K 109.5
C415 C416 H41L 109.5
C415 C416 H41M 109.5
H41K C416 H41L 109.5
H41K C416 H41M 109.5
H41L C416 H41M 109.5
C411 C412 H41N 109.5
C411 C412 H41O 109.5
C411 C412 H41P 109.5
H41N C412 H41O 109.5
H41N C412 H41P 109.5
H41O C412 H41P 109.5
C107 C108 H10M 109.5
C107 C108 H10N 109.5
C107 C108 H10O 109.5
H10M C108 H10N 109.5
H10M C108 H10O 109.5
H10N C108 H10O 109.5
C102 C101 H10P 109.5
C102 C101 H10Q 109.5
C102 C101 H10R 109.5
H10P C101 H10Q 109.5
H10P C101 H10R 109.5
H10Q C101 H10R 109.5
C115 C116 H11M 109.5
C115 C116 H11N 109.5
C115 C116 H11O 109.5
H11M C116 H11N 109.5
H11M C116 H11O 109.5
H11N C116 H11O 109.5
F305 C312 C311 113.8(3)
F305 C312 F304 97.2(3)
F304 C312 C311 111.8(3)
F306 C312 F305 106.4(3)
F306 C312 C311 116.2(3)
F306 C312 F304 109.5(3)
F302 B301 F301 106.0(2)
F302 B301 C301 111.3(2)
F301 B301 C301 109.8(2)
F303 B301 F302 108.7(2)
F303 B301 F301 107.5(2)
F303 B301 C301 113.2(2)
F203 B201 C201 110.8(2)
F201 B201 F203 107.1(2)
F201 B201 F202 109.1(2)
F201 B201 C201 112.6(2)
F202 B201 F203 105.6(2)
F202 B201 C201 111.3(2)
C110 C109 H10S 109.5
C110 C109 H10T 109.5
C110 C109 H10U 109.5
H10S C109 H10T 109.5
H10S C109 H10U 109.5
H10T C109 H10U 109.5

loop_
_geom_bond_atom_site_label_1
_geom_bond_atom_site_label_2
_geom_bond_distance
F203 B201 1.447(3)
F302 B301 1.413(3)
F301 B301 1.446(3)
F201 B201 1.399(3)
F303 B301 1.395(3)
F205 C212 1.336(3)
F202 B201 1.410(3)
F204 C212 1.355(3)
O301 C307 1.228(3)
F206 C212 1.361(3)
O201 C207 1.226(3)
N401 C404 1.525(3)
N401 C409 1.524(3)
N401 C413 1.529(3)
N401 C405 1.528(3)
N302 H302 0.8600
N302 C307 1.373(3)
N302 C306 1.418(3)
N201 H201 0.8600
N201 C206 1.427(3)
N201 C207 1.364(3)
N101 C105 1.519(3)
N101 C113 1.526(3)
N101 C104 1.530(3)
N101 C112 1.528(3)
N301 H301 0.8600
N301 C307 1.380(3)
N301 C308 1.409(3)
N202 H202 0.8600
N202 C207 1.388(3)
N202 C208 1.403(3)
F305 C312 1.331(5)
C206 C201 1.413(3)
C206 C205 1.400(3)
C306 C305 1.403(3)
C306 C301 1.413(3)
C201 C202 1.399(3)
C201 B201 1.618(4)
C404 H40A 0.9700
C404 H40B 0.9700
C404 C403 1.521(4)
C305 H305 0.9300
C305 C304 1.389(4)
C301 C302 1.400(3)
C301 B301 1.624(4)
C208 C209 1.411(3)
C208 C214 1.390(4)
C308 C314 1.395(4)
C308 C309 1.394(4)
C403 H40C 0.9700
C403 H40D 0.9700
C403 C402 1.538(4)
C409 H40E 0.9700
C409 H40F 0.9700
C409 C410 1.520(3)
C413 H41A 0.9700
C413 H41B 0.9700
C413 C414 1.529(4)
C405 H40G 0.9700
C405 H40H 0.9700
C405 C406 1.526(3)
C205 H205 0.9300
C205 C204 1.393(4)
C202 H20A 0.9300
C202 C203 1.386(4)
C304 H304 0.9300
C304 C303 1.391(4)
C209 H209 0.9300
C209 C210 1.385(4)
C213 H213 0.9300
C213 C211 1.390(4)
C213 C214 1.388(4)
C302 H30A 0.9300
C302 C303 1.395(4)
C314 H314 0.9300
C314 C313 1.388(4)
C204 H204 0.9300
C204 C203 1.394(4)
C414 H41C 0.9700
C414 H41D 0.9700
C414 C415 1.533(3)
C407 H40I 0.9700
C407 H40J 0.9700
C407 C406 1.525(4)
C407 C408 1.530(4)
C211 C210 1.381(4)
C211 C212 1.492(4)
C105 H10A 0.9700
C105 H10B 0.9700
C105 C106 1.523(3)
C210 H210 0.9300
C406 H40K 0.9700
C406 H40L 0.9700
C214 H214 0.9300
C113 H11A 0.9700
C113 H11B 0.9700
C113 C114 1.528(4)
C303 H303 0.9300
C103 H10C 0.9700
C103 H10D 0.9700
C103 C104 1.522(4)
C103 C102 1.530(4)
C104 H10E 0.9700
C104 H10F 0.9700
C410 H41E 0.9700
C410 H41F 0.9700
C410 C411 1.531(4)
C203 H203 0.9300
C415 H41G 0.9700
C415 H41H 0.9700
C415 C416 1.524(4)
C112 H11C 0.9700
C112 H11D 0.9700
C112 C111 1.524(4)
C411 H41I 0.9700
C411 H41J 0.9700
C411 C412 1.512(4)
C309 H309 0.9300
C309 C310 1.391(4)
C111 H11E 0.9700
C111 H11F 0.9700
C111 C110 1.537(4)
C313 H313 0.9300
C313 C311 1.391(4)
C107 H10G 0.9700
C107 H10H 0.9700
C107 C106 1.519(4)
C107 C108 1.526(4)
C402 H40M 0.9700
C402 H40N 0.9700
C402 C401 1.538(4)
C114 H11G 0.9700
C114 H11H 0.9700
C114 C115 1.528(4)
C102 H10I 0.9700
C102 H10J 0.9700
C102 C101 1.525(4)
C106 H10K 0.9700
C106 H10L 0.9700
C310 H310 0.9300
C310 C311 1.378(4)
C311 C312 1.480(4)
F304 C312 1.381(5)
C110 H11I 0.9700
C110 H11J 0.9700
C110 C109 1.519(5)
C408 H40O 0.9600
C408 H40P 0.9600
C408 H40Q 0.9600
C115 H11K 0.9700
C115 H11L 0.9700
C115 C116 1.528(4)
F306 C312 1.272(4)
C401 H40R 0.9600
C401 H40S 0.9600
C401 H40T 0.9600
C416 H41K 0.9600
C416 H41L 0.9600
C416 H41M 0.9600
C412 H41N 0.9600
C412 H41O 0.9600
C412 H41P 0.9600
C108 H10M 0.9600
C108 H10N 0.9600
C108 H10O 0.9600
C101 H10P 0.9600
C101 H10Q 0.9600
C101 H10R 0.9600
C116 H11M 0.9600
C116 H11N 0.9600
C116 H11O 0.9600
C109 H10S 0.9600
C109 H10T 0.9600
C109 H10U 0.9600

loop_
_geom_hbond_atom_site_label_D
_geom_hbond_atom_site_label_H
_geom_hbond_atom_site_label_A
_geom_hbond_distance_DH
_geom_hbond_distance_HA
_geom_hbond_distance_DA
_geom_hbond_angle_DHA
_geom_hbond_site_symmetry_A
N302 H302 F203 0.86 2.37 3.137(3) 148.0 .
N302 H302 F301 0.86 2.33 2.952(3) 129.7 .
N201 H201 F203 0.86 2.29 2.967(3) 135.4 .
N201 H201 F301 0.86 2.48 3.198(3) 141.3 .
N301 H301 F203 0.86 2.03 2.854(3) 160.6 .
N202 H202 F301 0.86 2.03 2.836(3) 155.5 .
C409 H40E F302 0.97 2.38 3.286(3) 155.4 2_646
C214 H214 F303 0.93 2.39 3.212(3) 147.8 .
C415 H41G F302 0.97 2.60 3.300(3) 129.4 .
C106 H10K F202 0.97 2.38 3.213(3) 143.5 .
